data_7042293
loop_
_publ_author_name
'Szkop, Kevin M.'
'Stephan, Douglas W.'

_publ_section_title
;
 Metal-free pincer ligand chemistry polycationic phosphonium Lewis acids.
;
_journal_issue 12
_journal_name_full 'Dalton transactions (Cambridge, England : 2003)'
_journal_page_first 3921
_journal_page_last 3928
_journal_paper_doi 10.1039/c7dt00441a
_journal_volume 46
_journal_year 2017
_chemical_formula_sum 'C31 H27 F4 N P2'
_chemical_formula_weight 551.47
_space_group_crystal_system orthorhombic
_space_group_IT_number 18
_space_group_name_Hall 'P 2 2ab'
_space_group_name_H-M_alt 'P 21 21 2'
_symmetry_space_group_name_Hall 'P 2 2ab'
_symmetry_space_group_name_H-M 'P 21 21 2'
_atom_sites_solution_hydrogens geom
_atom_sites_solution_primary direct
_atom_sites_solution_secondary difmap
_audit_creation_method SHELXL-2014/7
_audit_update_record
;
2017-02-27 deposited with the CCDC.
2017-03-01 downloaded from the CCDC.
;
_cell_angle_alpha 90
_cell_angle_beta 90
_cell_angle_gamma 90
_cell_formula_units_Z 2
_cell_length_a 8.716(2)
_cell_length_b 23.262(6)
_cell_length_c 6.4438(14)
_cell_measurement_reflns_used 1026
_cell_measurement_temperature 150(2)
_cell_measurement_theta_max 20.66
_cell_measurement_theta_min 2.92
_cell_volume 1306.5(5)
_computing_cell_refinement 'Bruker SAINT'
_computing_data_collection 'Bruker APEX2'
_computing_data_reduction 'Bruker SAINT'
_computing_molecular_graphics 'Bruker SHELXTL'
_computing_publication_material 'Bruker SHELXTL'
_computing_structure_refinement 'SHELXL-2014/7 (Sheldrick 2014)'
_computing_structure_solution 'SHELXS-97 (Sheldrick 2008)'
_diffrn_ambient_temperature 150(2)
_diffrn_measured_fraction_theta_full 0.999
_diffrn_measured_fraction_theta_max 0.999
_diffrn_measurement_device_type 'Bruker Kappa APEX II CCD'
_diffrn_measurement_method '\f and \w scans'
_diffrn_radiation_type MoK\a
_diffrn_radiation_wavelength 0.71073
_diffrn_reflns_av_R_equivalents 0.0938
_diffrn_reflns_av_unetI/netI 0.1003
_diffrn_reflns_Laue_measured_fraction_full 0.999
_diffrn_reflns_Laue_measured_fraction_max 0.999
_diffrn_reflns_limit_h_max 10
_diffrn_reflns_limit_h_min -11
_diffrn_reflns_limit_k_max 30
_diffrn_reflns_limit_k_min -29
_diffrn_reflns_limit_l_max 8
_diffrn_reflns_limit_l_min -6
_diffrn_reflns_number 12003
_diffrn_reflns_point_group_measured_fraction_full 1.000
_diffrn_reflns_point_group_measured_fraction_max 0.998
_diffrn_reflns_theta_full 25.242
_diffrn_reflns_theta_max 27.490
_diffrn_reflns_theta_min 2.495
_exptl_absorpt_coefficient_mu 0.217
_exptl_absorpt_correction_type multi-scan
_exptl_absorpt_process_details '(Blessing, 1995)'
_exptl_crystal_colour colourless
_exptl_crystal_density_diffrn 1.402
_exptl_crystal_density_meas ?
_exptl_crystal_description block
_exptl_crystal_F_000 572
_exptl_crystal_size_max 0.080
_exptl_crystal_size_mid 0.060
_exptl_crystal_size_min 0.060
_exptl_transmission_factor_max 0.7456
_exptl_transmission_factor_min 0.6707
_refine_diff_density_max 0.475
_refine_diff_density_min -0.357
_refine_diff_density_rms 0.064
_refine_ls_abs_structure_details
;
 Flack x determined using 656 quotients [(I+)-(I-)]/[(I+)+(I-)]
 (Parsons, Flack and Wagner, Acta Cryst. B69 (2013) 249-259).
;
_refine_ls_abs_structure_Flack -0.07(12)
_refine_ls_extinction_method none
_refine_ls_goodness_of_fit_ref 1.012
_refine_ls_hydrogen_treatment constr
_refine_ls_matrix_type full
_refine_ls_number_parameters 173
_refine_ls_number_reflns 3004
_refine_ls_number_restraints 0
_refine_ls_restrained_S_all 1.012
_refine_ls_R_factor_all 0.0916
_refine_ls_R_factor_gt 0.0535
_refine_ls_shift/su_max 0.000
_refine_ls_shift/su_mean 0.000
_refine_ls_structure_factor_coef Fsqd
_refine_ls_weighting_details 'w=1/[\s^2^(Fo^2^)+(0.0201P)^2^+0.3634P] where P=(Fo^2^+2Fc^2^)/3'
_refine_ls_weighting_scheme calc
_refine_ls_wR_factor_gt 0.0849
_refine_ls_wR_factor_ref 0.0960
_reflns_Friedel_coverage 0.702
_reflns_Friedel_fraction_full 1.000
_reflns_Friedel_fraction_max 0.998
_reflns_number_gt 2137
_reflns_number_total 3004
_reflns_threshold_expression 'I > 2\s(I)'
_cod_data_source_file c7dt00441a2.cif
_cod_data_source_block ortho
_cod_depositor_comments
;
The following automatic conversions were performed:

'_exptl_crystal_density_meas' value 'not measured' was changed to '?'
- the value is perceived as not measured.

Automatic conversion script
Id: cif_fix_values 4973 2017-02-22 13:04:09Z antanas 

 Adding full bibliography for 7042293--7042297.cif.
;
_cod_original_cell_volume 1306.6(5)
_cod_database_code 7042293
_shelx_shelxl_version_number 2014/7
_shelx_space_group_comment
;
The symmetry employed for this shelxl refinement is uniquely defined
by the following loop, which should always be used as a source of
symmetry information in preference to the above space-group names.
They are only intended as comments.
;
_shelx_estimated_absorpt_t_min 0.845
_shelx_estimated_absorpt_t_max 0.881

loop_
_space_group_symop_operation_xyz
'x, y, z'
'x+1/2, -y+1/2, -z'
'-x+1/2, y+1/2, -z'
'-x, -y, z'

loop_
_atom_site_label
_atom_site_type_symbol
_atom_site_fract_x
_atom_site_fract_y
_atom_site_fract_z
_atom_site_U_iso_or_equiv
_atom_site_adp_type
_atom_site_occupancy
_atom_site_site_symmetry_order
_atom_site_calc_flag
_atom_site_refinement_flags_posn
_atom_site_refinement_flags_adp
_atom_site_refinement_flags_occupancy
P1 P 0.17612(12) 0.09709(5) 0.70451(16) 0.0180(2) Uani 1 1 d . . .
F1 F 0.2543(2) 0.09780(12) 0.4677(3) 0.0267(6) Uani 1 1 d . . .
F2 F 0.1074(2) 0.09547(11) 0.9486(3) 0.0230(6) Uani 1 1 d . . .
C1 C 0.2294(4) 0.02159(17) 0.7335(6) 0.0218(10) Uani 1 1 d . . .
H1A H 0.1424 0.0009 0.7979 0.026 Uiso 1 1 calc R U .
H1B H 0.2454 0.0050 0.5936 0.026 Uiso 1 1 calc R U .
C11 C -0.0157(5) 0.10940(18) 0.6003(6) 0.0186(10) Uani 1 1 d . . .
C12 C -0.1336(4) 0.12981(17) 0.7276(6) 0.0220(10) Uani 1 1 d . . .
H12 H -0.1122 0.1398 0.8676 0.026 Uiso 1 1 calc R U .
C13 C -0.2813(5) 0.13566(19) 0.6513(7) 0.0282(11) Uani 1 1 d . . .
H13 H -0.3604 0.1499 0.7387 0.034 Uiso 1 1 calc R U .
C14 C -0.3139(6) 0.12086(19) 0.4494(7) 0.0322(11) Uani 1 1 d . . .
H14 H -0.4159 0.1238 0.3987 0.039 Uiso 1 1 calc R U .
C15 C -0.1979(5) 0.10176(19) 0.3204(7) 0.0272(10) Uani 1 1 d . . .
H15 H -0.2202 0.0926 0.1799 0.033 Uiso 1 1 calc R U .
C16 C -0.0489(5) 0.0958(2) 0.3943(6) 0.0223(9) Uani 1 1 d . . .
H16 H 0.0301 0.0824 0.3048 0.027 Uiso 1 1 calc R U .
C21 C 0.2952(4) 0.15838(17) 0.7761(6) 0.0188(9) Uani 1 1 d . . .
C22 C 0.3253(5) 0.20110(18) 0.6297(6) 0.0238(10) Uani 1 1 d . . .
H22 H 0.2845 0.1974 0.4936 0.029 Uiso 1 1 calc R U .
C23 C 0.4131(5) 0.24858(19) 0.6788(8) 0.0313(11) Uani 1 1 d . . .
H23 H 0.4314 0.2774 0.5773 0.038 Uiso 1 1 calc R U .
C24 C 0.4746(6) 0.2542(2) 0.8758(7) 0.0339(12) Uani 1 1 d . . .
H24 H 0.5355 0.2867 0.9098 0.041 Uiso 1 1 calc R U .
C25 C 0.4468(5) 0.2119(2) 1.0238(7) 0.0314(12) Uani 1 1 d . . .
H25 H 0.4908 0.2151 1.1581 0.038 Uiso 1 1 calc R U .
C26 C 0.3551(5) 0.16519(19) 0.9756(6) 0.0219(10) Uani 1 1 d . . .
H26 H 0.3327 0.1374 1.0795 0.026 Uiso 1 1 calc R U .
N1 N 0.5000 0.0000 0.7533(7) 0.0194(12) Uani 1 2 d S T P
C31 C 0.3714(5) 0.01067(17) 0.8616(6) 0.0196(10) Uani 1 1 d . . .
C32 C 0.3679(5) 0.01191(19) 1.0776(6) 0.0244(11) Uani 1 1 d . . .
H32 H 0.2757 0.0209 1.1492 0.029 Uiso 1 1 calc R U .
C33 C 0.5000 0.0000 1.1854(10) 0.0245(14) Uani 1 2 d S T P
H33 H 0.5000 0.0000 1.3328 0.029 Uiso 1 2 calc R U P

loop_
_atom_site_aniso_label
_atom_site_aniso_U_11
_atom_site_aniso_U_22
_atom_site_aniso_U_33
_atom_site_aniso_U_23
_atom_site_aniso_U_13
_atom_site_aniso_U_12
P1 0.0169(5) 0.0191(5) 0.0179(5) -0.0001(5) 0.0012(5) 0.0007(5)
F1 0.0230(13) 0.0349(15) 0.0222(13) -0.0056(13) 0.0081(10) -0.0004(13)
F2 0.0223(13) 0.0292(14) 0.0175(12) 0.0035(12) 0.0025(10) 0.0013(14)
C1 0.015(2) 0.020(2) 0.030(2) -0.002(2) -0.0008(19) -0.0006(17)
C11 0.017(2) 0.019(2) 0.019(2) 0.0031(18) 0.0005(17) -0.0031(18)
C12 0.026(2) 0.021(2) 0.019(2) 0.0008(18) -0.0008(19) 0.0018(18)
C13 0.021(3) 0.030(3) 0.033(3) 0.000(2) 0.004(2) 0.005(2)
C14 0.021(3) 0.032(3) 0.044(3) 0.009(2) -0.008(2) -0.001(2)
C15 0.031(3) 0.026(2) 0.025(2) 0.004(2) -0.010(2) -0.007(2)
C16 0.026(2) 0.019(2) 0.022(2) 0.000(2) 0.0026(18) -0.002(2)
C21 0.014(2) 0.018(2) 0.025(2) -0.0001(18) 0.0020(18) 0.0031(17)
C22 0.024(2) 0.020(2) 0.028(2) 0.0024(19) -0.003(2) 0.003(2)
C23 0.029(3) 0.022(3) 0.043(3) 0.008(2) 0.006(2) 0.000(2)
C24 0.031(3) 0.021(3) 0.049(3) -0.011(2) 0.003(2) -0.004(2)
C25 0.032(3) 0.035(3) 0.028(3) -0.009(2) -0.003(2) -0.002(2)
C26 0.021(2) 0.025(2) 0.020(2) -0.0026(19) 0.0022(19) 0.0004(19)
N1 0.021(3) 0.016(3) 0.021(3) 0.000 0.000 0.003(2)
C31 0.019(2) 0.012(2) 0.028(2) -0.0004(18) 0.0013(19) 0.0003(18)
C32 0.026(3) 0.024(2) 0.022(2) -0.0004(19) 0.009(2) 0.004(2)
C33 0.033(4) 0.021(3) 0.020(3) 0.000 0.000 0.004(3)

loop_
_atom_type_symbol
_atom_type_description
_atom_type_scat_dispersion_real
_atom_type_scat_dispersion_imag
_atom_type_scat_source
C C 0.0033 0.0016 'International Tables Vol C Tables 4.2.6.8 and 6.1.1.4'
H H 0.0000 0.0000 'International Tables Vol C Tables 4.2.6.8 and 6.1.1.4'
F F 0.0171 0.0103 'International Tables Vol C Tables 4.2.6.8 and 6.1.1.4'
P P 0.1023 0.0942 'International Tables Vol C Tables 4.2.6.8 and 6.1.1.4'
N N 0.0061 0.0033 'International Tables Vol C Tables 4.2.6.8 and 6.1.1.4'

loop_
_geom_angle_atom_site_label_1
_geom_angle_atom_site_label_2
_geom_angle_atom_site_label_3
_geom_angle
_geom_angle_site_symmetry_1
_geom_angle_site_symmetry_3
F1 P1 F2 176.71(13) . .
F1 P1 C21 89.50(16) . .
F2 P1 C21 89.07(16) . .
F1 P1 C11 92.06(15) . .
F2 P1 C11 91.22(15) . .
C21 P1 C11 119.48(19) . .
F1 P1 C1 89.95(17) . .
F2 P1 C1 88.48(16) . .
C21 P1 C1 125.57(19) . .
C11 P1 C1 114.94(18) . .
C31 C1 P1 115.2(3) . .
C31 C1 H1A 108.5 . .
P1 C1 H1A 108.5 . .
C31 C1 H1B 108.5 . .
P1 C1 H1B 108.5 . .
H1A C1 H1B 107.5 . .
C16 C11 C12 118.9(4) . .
C16 C11 P1 120.3(3) . .
C12 C11 P1 120.7(3) . .
C13 C12 C11 120.6(4) . .
C13 C12 H12 119.7 . .
C11 C12 H12 119.7 . .
C14 C13 C12 120.2(4) . .
C14 C13 H13 119.9 . .
C12 C13 H13 119.9 . .
C13 C14 C15 119.9(4) . .
C13 C14 H14 120.1 . .
C15 C14 H14 120.1 . .
C14 C15 C16 120.6(4) . .
C14 C15 H15 119.7 . .
C16 C15 H15 119.7 . .
C15 C16 C11 119.8(4) . .
C15 C16 H16 120.1 . .
C11 C16 H16 120.1 . .
C22 C21 C26 118.1(4) . .
C22 C21 P1 119.6(3) . .
C26 C21 P1 122.3(3) . .
C23 C22 C21 121.3(4) . .
C23 C22 H22 119.4 . .
C21 C22 H22 119.4 . .
C22 C23 C24 120.0(4) . .
C22 C23 H23 120.0 . .
C24 C23 H23 120.0 . .
C23 C24 C25 119.6(4) . .
C23 C24 H24 120.2 . .
C25 C24 H24 120.2 . .
C26 C25 C24 120.1(4) . .
C26 C25 H25 119.9 . .
C24 C25 H25 119.9 . .
C25 C26 C21 120.7(4) . .
C25 C26 H26 119.6 . .
C21 C26 H26 119.6 . .
C31 N1 C31 117.4(5) 4_655 .
N1 C31 C32 122.8(4) . .
N1 C31 C1 115.5(3) . .
C32 C31 C1 121.7(4) . .
C33 C32 C31 118.9(4) . .
C33 C32 H32 120.6 . .
C31 C32 H32 120.6 . .
C32 C33 C32 119.2(6) . 4_655
C32 C33 H33 120.4 . .
C32 C33 H33 120.4 4_655 .

loop_
_geom_bond_atom_site_label_1
_geom_bond_atom_site_label_2
_geom_bond_distance
_geom_bond_site_symmetry_2
P1 F1 1.671(2) .
P1 F2 1.683(2) .
P1 C21 1.823(4) .
P1 C11 1.824(4) .
P1 C1 1.826(4) .
C1 C31 1.509(5) .
C1 H1A 0.9900 .
C1 H1B 0.9900 .
C11 C16 1.395(5) .
C11 C12 1.398(5) .
C12 C13 1.385(6) .
C12 H12 0.9500 .
C13 C14 1.375(6) .
C13 H13 0.9500 .
C14 C15 1.382(6) .
C14 H14 0.9500 .
C15 C16 1.390(6) .
C15 H15 0.9500 .
C16 H16 0.9500 .
C21 C22 1.395(5) .
C21 C26 1.397(6) .
C22 C23 1.381(6) .
C22 H22 0.9500 .
C23 C24 1.384(6) .
C23 H23 0.9500 .
C24 C25 1.392(6) .
C24 H24 0.9500 .
C25 C26 1.383(6) .
C25 H25 0.9500 .
C26 H26 0.9500 .
N1 C31 1.344(5) 4_655
N1 C31 1.344(5) .
C31 C32 1.393(5) .
C32 C33 1.372(5) .
C32 H32 0.9500 .
C33 C32 1.372(5) 4_655
C33 H33 0.9500 .

loop_
_geom_torsion_atom_site_label_1
_geom_torsion_atom_site_label_2
_geom_torsion_atom_site_label_3
_geom_torsion_atom_site_label_4
_geom_torsion
_geom_torsion_site_symmetry_1
_geom_torsion_site_symmetry_4
F1 P1 C1 C31 100.7(3) . .
F2 P1 C1 C31 -76.5(3) . .
C21 P1 C1 C31 11.3(4) . .
C11 P1 C1 C31 -167.1(3) . .
F1 P1 C11 C16 22.0(4) . .
F2 P1 C11 C16 -157.8(4) . .
C21 P1 C11 C16 112.6(4) . .
C1 P1 C11 C16 -68.9(4) . .
F1 P1 C11 C12 -161.3(3) . .
F2 P1 C11 C12 18.9(4) . .
C21 P1 C11 C12 -70.7(4) . .
C1 P1 C11 C12 107.8(4) . .
C16 C11 C12 C13 0.9(6) . .
P1 C11 C12 C13 -175.9(3) . .
C11 C12 C13 C14 0.6(7) . .
C12 C13 C14 C15 -2.0(7) . .
C13 C14 C15 C16 1.8(7) . .
C14 C15 C16 C11 -0.3(7) . .
C12 C11 C16 C15 -1.0(7) . .
P1 C11 C16 C15 175.8(3) . .
F1 P1 C21 C22 36.8(3) . .
F2 P1 C21 C22 -146.2(3) . .
C11 P1 C21 C22 -55.3(4) . .
C1 P1 C21 C22 126.3(3) . .
F1 P1 C21 C26 -144.9(3) . .
F2 P1 C21 C26 32.1(3) . .
C11 P1 C21 C26 123.0(3) . .
C1 P1 C21 C26 -55.3(4) . .
C26 C21 C22 C23 0.7(6) . .
P1 C21 C22 C23 179.1(3) . .
C21 C22 C23 C24 0.7(7) . .
C22 C23 C24 C25 -0.3(7) . .
C23 C24 C25 C26 -1.5(7) . .
C24 C25 C26 C21 3.0(7) . .
C22 C21 C26 C25 -2.5(6) . .
P1 C21 C26 C25 179.1(3) . .
C31 N1 C31 C32 1.1(3) 4_655 .
C31 N1 C31 C1 -179.2(4) 4_655 .
P1 C1 C31 N1 -100.8(3) . .
P1 C1 C31 C32 79.0(5) . .
N1 C31 C32 C33 -2.1(6) . .
C1 C31 C32 C33 178.2(3) . .
C31 C32 C33 C32 1.0(3) . 4_655
